data_4000439
_journal_name_full 'Chemistry of Materials'
_journal_paper_doi 10.1021/cm0493997
_journal_year 2004
_chemical_formula_moiety 'C25 H29 N3 O2 Zn'
_chemical_formula_sum 'C25 H29 N3 O2 Zn'
_chemical_formula_weight 468.88
_chemical_name_common '(10b) Zn(DMP)2(MeIm)(py)'
_space_group_IT_number 19
_symmetry_cell_setting orthorhombic
_symmetry_space_group_name_Hall 'P 2ac 2ab'
_symmetry_space_group_name_H-M 'P 21 21 21'
_atom_sites_solution_hydrogens geom
_atom_sites_solution_primary direct
_atom_sites_solution_secondary difmap
_cell_angle_alpha 90.00
_cell_angle_beta 90.00
_cell_angle_gamma 90.00
_cell_formula_units_Z 4
_cell_length_a 12.862(2)
_cell_length_b 13.097(3)
_cell_length_c 14.012(3)
_cell_measurement_reflns_used 1005
_cell_measurement_temperature 168(2)
_cell_measurement_theta_max 22.16
_cell_measurement_theta_min 2.65
_cell_volume 2360.4(7)
_diffrn_ambient_temperature 168(2)
_diffrn_detector_area_resol_mean ?
_diffrn_measurement_device_type 'CCD area detector'
_diffrn_measurement_method 'phi and omega scans'
_diffrn_radiation_monochromator graphite
_diffrn_radiation_source 'fine-focus sealed tube'
_diffrn_radiation_type MoK\a
_diffrn_radiation_wavelength 0.71073
_diffrn_reflns_av_R_equivalents 0.0441
_diffrn_reflns_av_sigmaI/netI 0.0575
_diffrn_reflns_limit_h_max 11
_diffrn_reflns_limit_h_min -15
_diffrn_reflns_limit_k_max 15
_diffrn_reflns_limit_k_min -14
_diffrn_reflns_limit_l_max 16
_diffrn_reflns_limit_l_min -16
_diffrn_reflns_number 12361
_diffrn_reflns_theta_max 25.29
_diffrn_reflns_theta_min 2.13
_diffrn_standards_decay_% ?
_diffrn_standards_interval_count ?
_diffrn_standards_interval_time ?
_diffrn_standards_number ?
_exptl_absorpt_coefficient_mu 1.066
_exptl_absorpt_correction_T_max ?
_exptl_absorpt_correction_T_min ?
_exptl_absorpt_correction_type none
_exptl_absorpt_process_details ?
_exptl_crystal_colour colorless
_exptl_crystal_density_diffrn 1.319
_exptl_crystal_density_meas 0
_exptl_crystal_density_method 'not measured'
_exptl_crystal_description roundish
_exptl_crystal_F_000 984
_exptl_crystal_size_max 0.50
_exptl_crystal_size_mid 0.12
_exptl_crystal_size_min 0.10
_refine_ls_abs_structure_details 'Flack H D (1983), Acta Cryst. A39, 876-881'
_refine_ls_abs_structure_Flack -0.002(18)
_refine_ls_extinction_coef ?
_refine_ls_extinction_method none
_refine_ls_goodness_of_fit_ref 1.040
_refine_ls_hydrogen_treatment mixed
_refine_ls_matrix_type full
_refine_ls_number_parameters 285
_refine_ls_number_reflns 4249
_refine_ls_number_restraints 10
_refine_ls_restrained_S_all 1.067
_refine_ls_R_factor_all 0.0569
_refine_ls_R_factor_gt 0.0464
_refine_ls_shift/su_max 0.001
_refine_ls_shift/su_mean 0.000
_refine_ls_structure_factor_coef Fsqd
_refine_ls_weighting_details 'calc w=1/[\s^2^(Fo^2^)+(0.0543P)^2^+0.9780P] where P=(Fo^2^+2Fc^2^)/3'
_refine_ls_weighting_scheme calc
_refine_ls_wR_factor_gt 0.1071
_refine_ls_wR_factor_ref 0.1118
_reflns_number_gt 3664
_reflns_number_total 4249
_reflns_threshold_expression >2sigma(I)
_cod_depositor_comments
;
The following automatic conversions were performed:
'_exptl_absorpt_correction_type' value 'NONE' changed to 'none' according
to '/home/saulius/struct/CIF-dictionaries/cif_core.dic' dictionary named
'cif_core.dic' version 2.4.1 from 2010-06-29.

Automatic conversion script
Id: cif_fix_enum 1527 2010-12-29 10:47:43Z saulius 
;
_cod_original_sg_symbol_H-M P212121
_cod_database_code 4000439

loop_
_symmetry_equiv_pos_as_xyz
'x, y, z'
'-x+1/2, -y, z+1/2'
'-x, y+1/2, -z+1/2'
'x+1/2, -y+1/2, -z'

loop_
_atom_site_label
_atom_site_type_symbol
_atom_site_fract_x
_atom_site_fract_y
_atom_site_fract_z
_atom_site_U_iso_or_equiv
_atom_site_adp_type
_atom_site_occupancy
_atom_site_symmetry_multiplicity
_atom_site_calc_flag
_atom_site_refinement_flags
_atom_site_disorder_assembly
_atom_site_disorder_group
Zn1 Zn 0.85359(3) 0.30597(3) 0.24381(3) 0.02970(15) Uani 1 1 d . . .
N2 N 0.9446(3) 0.3862(3) 0.3342(3) 0.0333(8) Uani 1 1 d . . .
O1 O 0.7622(2) 0.3862(2) 0.1666(2) 0.0338(7) Uani 1 1 d . . .
C15 C 0.6450(3) 0.4825(3) 0.2635(3) 0.0352(9) Uani 1 1 d D . .
N1 N 0.9539(3) 0.2447(3) 0.1464(3) 0.0357(9) Uani 1 1 d . . .
C10 C 0.7238(3) 0.4769(3) 0.1950(3) 0.0321(10) Uani 1 1 d D . .
C19 C 0.8261(3) 0.0524(3) 0.4113(3) 0.0308(10) Uani 1 1 d . . .
C1 C 1.0390(3) 0.1927(4) 0.1686(3) 0.0413(11) Uani 1 1 d D . .
H1 H 1.0519 0.1815 0.2345 0.050 Uiso 1 1 calc R . .
N3 N 1.0179(3) 0.4253(3) 0.4698(3) 0.0499(11) Uani 1 1 d . . .
C16 C 0.8449(5) 0.5608(5) 0.0806(4) 0.0643(15) Uani 1 1 d . . .
H16A H 0.9078 0.5319 0.1094 0.096 Uiso 1 1 calc R . .
H16B H 0.8602 0.6293 0.0562 0.096 Uiso 1 1 calc R . .
H16C H 0.8219 0.5171 0.0280 0.096 Uiso 1 1 calc R . .
C8 C 1.0380(3) 0.4341(4) 0.3175(3) 0.0414(11) Uani 1 1 d . . .
H8 H 1.0662 0.4470 0.2560 0.050 Uiso 1 1 calc R . .
C23 C 0.7300(3) 0.0616(3) 0.2626(3) 0.0282(8) Uani 1 1 d . . .
C13 C 0.6407(4) 0.6657(3) 0.2484(4) 0.0531(13) Uani 1 1 d . . .
H13 H 0.6117 0.7297 0.2659 0.064 Uiso 1 1 calc R . .
C5 C 0.9417(4) 0.2579(4) 0.0510(3) 0.0435(12) Uani 1 1 d . . .
H5 H 0.8832 0.2941 0.0270 0.052 Uiso 1 1 calc R . .
C6 C 0.9322(4) 0.3819(4) 0.4272(3) 0.0416(11) Uani 1 1 d . . .
H6 H 0.8740 0.3536 0.4596 0.050 Uiso 1 1 calc R . .
C12 C 0.7187(4) 0.6598(4) 0.1821(4) 0.0522(14) Uani 1 1 d D . .
H12 H 0.7444 0.7211 0.1545 0.063 Uiso 1 1 calc R . .
O2 O 0.8020(2) 0.2111(2) 0.33471(19) 0.0337(7) Uani 1 1 d . . .
C7 C 1.0840(4) 0.4600(4) 0.4001(3) 0.0429(12) Uani 1 1 d . . .
H7 H 1.1481 0.4948 0.4084 0.052 Uiso 1 1 calc R . .
C22 C 0.7133(3) -0.0436(3) 0.2687(3) 0.0321(10) Uani 1 1 d . . .
H22 H 0.6745 -0.0765 0.2199 0.038 Uiso 1 1 calc R . .
C11 C 0.7615(3) 0.5672(4) 0.1538(3) 0.0427(11) Uani 1 1 d D . .
C18 C 0.7871(3) 0.1103(3) 0.3344(3) 0.0274(9) Uani 1 1 d . . .
C4 C 1.0129(4) 0.2195(4) -0.0094(4) 0.0500(13) Uani 1 1 d D . .
H4 H 1.0031 0.2290 -0.0760 0.060 Uiso 1 1 calc R . .
C21 C 0.7509(3) -0.1004(3) 0.3426(3) 0.0375(11) Uani 1 1 d . . .
H21 H 0.7381 -0.1718 0.3452 0.045 Uiso 1 1 calc R . .
C25 C 0.8842(4) 0.1060(4) 0.4905(3) 0.0433(12) Uani 1 1 d . . .
H25A H 0.8353 0.1464 0.5286 0.065 Uiso 1 1 calc R . .
H25B H 0.9370 0.1512 0.4629 0.065 Uiso 1 1 calc R . .
H25C H 0.9181 0.0552 0.5314 0.065 Uiso 1 1 calc R . .
C20 C 0.8081(4) -0.0528(3) 0.4142(3) 0.0369(10) Uani 1 1 d . . .
H20 H 0.8352 -0.0922 0.4655 0.044 Uiso 1 1 calc R . .
C2 C 1.1087(6) 0.1543(5) 0.1066(6) 0.086(2) Uani 1 1 d D . .
H2 H 1.1665 0.1165 0.1295 0.103 Uiso 1 1 calc R . .
C14 C 0.6053(4) 0.5764(4) 0.2889(3) 0.0451(12) Uani 1 1 d . . .
H14 H 0.5520 0.5797 0.3357 0.054 Uiso 1 1 calc R . .
C3 C 1.0976(6) 0.1681(5) 0.0206(6) 0.082(2) Uani 1 1 d D . .
H3 H 1.1474 0.1431 -0.0237 0.099 Uiso 1 1 calc R . .
C9 C 1.0338(5) 0.4316(5) 0.5704(4) 0.0693(17) Uani 1 1 d . . .
H9A H 1.0819 0.3778 0.5906 0.104 Uiso 1 1 calc R . .
H9B H 0.9671 0.4230 0.6034 0.104 Uiso 1 1 calc R . .
H9C H 1.0632 0.4985 0.5864 0.104 Uiso 1 1 calc R . .
C24 C 0.6872(4) 0.1228(4) 0.1805(3) 0.0392(11) Uani 1 1 d . . .
H24A H 0.6431 0.0790 0.1408 0.059 Uiso 1 1 calc R . .
H24B H 0.7447 0.1494 0.1420 0.059 Uiso 1 1 calc R . .
H24C H 0.6458 0.1798 0.2053 0.059 Uiso 1 1 calc R . .
C17 C 0.6016(4) 0.3858(4) 0.3063(3) 0.0497(13) Uani 1 1 d . . .
H17A H 0.5524 0.4032 0.3572 0.075 Uiso 1 1 calc R . .
H17B H 0.6585 0.3449 0.3328 0.075 Uiso 1 1 calc R . .
H17C H 0.5657 0.3465 0.2568 0.075 Uiso 1 1 calc R . .

loop_
_atom_site_aniso_label
_atom_site_aniso_U_11
_atom_site_aniso_U_22
_atom_site_aniso_U_33
_atom_site_aniso_U_23
_atom_site_aniso_U_13
_atom_site_aniso_U_12
Zn1 0.0279(2) 0.0301(2) 0.0311(2) -0.0031(2) 0.0006(2) -0.00012(19)
N2 0.0289(19) 0.0315(19) 0.040(2) -0.0070(17) -0.0002(17) -0.0035(16)
O1 0.0344(16) 0.0352(17) 0.0319(15) -0.0013(13) 0.0009(13) 0.0042(13)
C15 0.029(2) 0.039(2) 0.038(2) -0.007(2) -0.007(2) -0.0015(18)
N1 0.036(2) 0.037(2) 0.035(2) -0.0077(17) 0.0039(17) -0.0012(17)
C10 0.030(2) 0.036(2) 0.031(2) 0.0017(19) -0.0128(19) 0.0041(19)
C19 0.022(2) 0.041(3) 0.029(2) -0.0043(19) 0.0080(17) 0.0004(17)
C1 0.031(2) 0.040(3) 0.053(3) -0.018(3) 0.006(2) 0.001(2)
N3 0.053(3) 0.054(3) 0.043(2) 0.001(2) 0.001(2) 0.004(2)
C16 0.061(4) 0.059(3) 0.073(4) 0.020(3) 0.012(3) -0.014(3)
C8 0.032(3) 0.045(3) 0.047(3) -0.004(2) 0.008(2) -0.012(2)
C23 0.0233(18) 0.032(2) 0.030(2) -0.002(2) 0.0015(18) 0.0025(15)
C13 0.049(3) 0.039(3) 0.071(3) -0.015(3) -0.023(4) 0.009(2)
C5 0.047(3) 0.049(3) 0.035(2) 0.004(2) 0.005(2) 0.007(2)
C6 0.035(3) 0.043(3) 0.047(3) -0.007(2) -0.009(2) -0.006(2)
C12 0.057(3) 0.029(3) 0.070(3) 0.006(2) -0.015(3) -0.004(2)
O2 0.0454(17) 0.0292(17) 0.0265(14) -0.0027(13) 0.0001(13) -0.0066(13)
C7 0.032(3) 0.053(3) 0.043(3) -0.002(2) 0.007(2) -0.017(2)
C22 0.027(2) 0.038(2) 0.031(2) -0.0079(19) 0.0034(18) -0.0055(17)
C11 0.031(3) 0.048(3) 0.049(3) 0.009(2) -0.009(2) -0.008(2)
C18 0.025(2) 0.029(2) 0.028(2) -0.0032(18) 0.0071(17) -0.0006(17)
C4 0.048(3) 0.062(3) 0.040(3) 0.003(2) 0.004(2) 0.010(3)
C21 0.038(3) 0.028(2) 0.046(3) -0.002(2) 0.006(2) -0.0019(19)
C25 0.050(3) 0.048(3) 0.032(2) -0.002(2) -0.006(2) -0.001(2)
C20 0.040(3) 0.035(3) 0.035(2) 0.006(2) 0.003(2) 0.007(2)
C2 0.087(5) 0.066(4) 0.104(5) -0.042(4) 0.038(5) -0.032(4)
C14 0.035(3) 0.052(3) 0.049(3) -0.017(2) -0.007(2) 0.009(2)
C3 0.075(5) 0.062(4) 0.110(6) -0.009(4) 0.004(5) -0.024(4)
C9 0.071(4) 0.078(4) 0.059(4) -0.003(3) -0.015(3) -0.013(3)
C24 0.044(3) 0.037(3) 0.036(2) -0.005(2) -0.010(2) -0.002(2)
C17 0.045(3) 0.058(3) 0.046(3) -0.002(2) 0.011(2) 0.000(3)
